data_4060185
_journal_name_full Organometallics
_journal_year 2005
_chemical_formula_sum 'C22 H36 Al Cl2 Sm'
_chemical_formula_weight 548.74
_space_group_IT_number 14
_symmetry_cell_setting monoclinic
_symmetry_space_group_name_Hall '-P 2yn'
_symmetry_space_group_name_H-M 'P 1 21/n 1'
_atom_sites_solution_hydrogens difmap
_atom_sites_solution_primary direct
_atom_sites_solution_secondary difmap
_cell_angle_alpha 90.00
_cell_angle_beta 103.8850(10)
_cell_angle_gamma 90.00
_cell_formula_units_Z 4
_cell_length_a 10.5377(3)
_cell_length_b 12.8976(4)
_cell_length_c 18.4332(6)
_cell_measurement_reflns_used ?
_cell_measurement_temperature 189(2)
_cell_measurement_theta_max ?
_cell_measurement_theta_min ?
_cell_volume 2432.07(13)
_diffrn_ambient_temperature 189(2)
_diffrn_detector_area_resol_mean ?
_diffrn_measurement_device_type 'CCD area detector'
_diffrn_measurement_method 'omega scans'
_diffrn_radiation_monochromator graphite
_diffrn_radiation_source 'sealed tube'
_diffrn_radiation_type MoK\a
_diffrn_radiation_wavelength 0.71073
_diffrn_reflns_av_R_equivalents 0.0280
_diffrn_reflns_av_sigmaI/netI 0.0224
_diffrn_reflns_limit_h_max 13
_diffrn_reflns_limit_h_min -14
_diffrn_reflns_limit_k_max 17
_diffrn_reflns_limit_k_min -16
_diffrn_reflns_limit_l_max 23
_diffrn_reflns_limit_l_min -24
_diffrn_reflns_number 25321
_diffrn_reflns_theta_max 28.31
_diffrn_reflns_theta_min 1.95
_diffrn_standards_decay_% '< 1.0'
_diffrn_standards_interval_count 'initial 50 frames recollected'
_diffrn_standards_interval_time ?
_diffrn_standards_number '50 frames'
_exptl_absorpt_coefficient_mu 2.674
_exptl_absorpt_correction_T_max 0.7059
_exptl_absorpt_correction_T_min 0.5662
_exptl_absorpt_correction_type multi-scan
_exptl_absorpt_process_details 'Bruker SADABS v2.05'
_exptl_crystal_colour red
_exptl_crystal_density_diffrn 1.499
_exptl_crystal_density_meas ?
_exptl_crystal_density_method 'not measured'
_exptl_crystal_description irregular
_exptl_crystal_F_000 1108
_exptl_crystal_size_max 0.24
_exptl_crystal_size_mid 0.16
_exptl_crystal_size_min 0.14
_refine_ls_extinction_coef ?
_refine_ls_extinction_method none
_refine_ls_goodness_of_fit_ref 1.075
_refine_ls_hydrogen_treatment refall
_refine_ls_matrix_type full
_refine_ls_number_parameters 379
_refine_ls_number_reflns 5888
_refine_ls_number_restraints 0
_refine_ls_restrained_S_all 1.075
_refine_ls_R_factor_all 0.0258
_refine_ls_R_factor_gt 0.0199
_refine_ls_shift/su_max 0.001
_refine_ls_shift/su_mean 0.000
_refine_ls_structure_factor_coef Fsqd
_refine_ls_weighting_details 'calc w=1/[\s^2^(Fo^2^)+(0.0177P)^2^+1.7506P] where P=(Fo^2^+2Fc^2^)/3'
_refine_ls_weighting_scheme calc
_refine_ls_wR_factor_gt 0.0440
_refine_ls_wR_factor_ref 0.0461
_reflns_number_gt 5189
_reflns_number_total 5888
_reflns_threshold_expression >2sigma(I)
_cod_depositor_comments
;
The following automatic conversions were performed:
'_symmetry_cell_setting' value 'Monoclinic' changed to 'monoclinic'
according to '/home/saulius/struct/CIF-dictionaries/cif_core.dic'
dictionary named 'cif_core.dic' version 2.4.1 from 2010-06-29.

Automatic conversion script
Id: cif_fix_enum 1527 2010-12-29 10:47:43Z saulius 

The following automatic conversions were performed:

'_exptl_crystal_density_meas' value 'none' was changed to '?' - the
value is perceived as not measured.

Automatic conversion script
Id: cif_fix_values 3008 2015-01-20 13:52:24Z robertas 
;
_cod_original_sg_symbol_H-M P2(1)/n
_cod_database_code 4060185

loop_
_symmetry_equiv_pos_as_xyz
'x, y, z'
'-x+1/2, y+1/2, -z+1/2'
'-x, -y, -z'
'x-1/2, -y-1/2, z-1/2'

loop_
_atom_site_label
_atom_site_type_symbol
_atom_site_fract_x
_atom_site_fract_y
_atom_site_fract_z
_atom_site_U_iso_or_equiv
_atom_site_adp_type
_atom_site_occupancy
_atom_site_symmetry_multiplicity
_atom_site_calc_flag
_atom_site_refinement_flags
_atom_site_disorder_assembly
_atom_site_disorder_group
Sm1 Sm 0.353385(10) 0.228674(8) 0.074383(5) 0.01671(4) Uani 1 1 d . . .
Cl1 Cl 0.41113(5) 0.38243(4) -0.02138(3) 0.02563(11) Uani 1 1 d . . .
Cl2 Cl 0.50267(5) 0.13373(4) -0.01490(3) 0.02489(11) Uani 1 1 d . . .
Al1 Al 0.52768(7) 0.27807(6) -0.07991(4) 0.02515(14) Uani 1 1 d . . .
C1 C 0.1469(2) 0.16900(19) -0.03427(11) 0.0241(5) Uani 1 1 d . . .
C2 C 0.1112(2) 0.26769(18) -0.01226(12) 0.0245(4) Uani 1 1 d . . .
C3 C 0.0956(2) 0.26031(17) 0.06168(12) 0.0236(4) Uani 1 1 d . . .
C4 C 0.1195(2) 0.15644(17) 0.08523(11) 0.0220(4) Uani 1 1 d . . .
C5 C 0.15303(19) 0.09961(17) 0.02640(12) 0.0217(4) Uani 1 1 d . . .
C6 C 0.1617(3) 0.1399(3) -0.11094(14) 0.0373(6) Uani 1 1 d . . .
C7 C 0.0809(3) 0.3633(2) -0.06046(17) 0.0402(7) Uani 1 1 d . . .
C8 C 0.0467(3) 0.3463(2) 0.10338(17) 0.0368(6) Uani 1 1 d . . .
C9 C 0.0879(3) 0.1074(2) 0.15298(15) 0.0344(6) Uani 1 1 d . . .
C10 C 0.1824(3) -0.0140(2) 0.02665(17) 0.0336(6) Uani 1 1 d . . .
C11 C 0.5828(2) 0.28177(18) 0.16771(11) 0.0238(5) Uani 1 1 d . . .
C12 C 0.4848(2) 0.33872(17) 0.19136(11) 0.0220(4) Uani 1 1 d . . .
C13 C 0.4095(2) 0.26761(18) 0.22276(11) 0.0233(4) Uani 1 1 d . . .
C14 C 0.4591(2) 0.16619(17) 0.21622(11) 0.0244(5) Uani 1 1 d . . .
C15 C 0.5667(2) 0.17544(18) 0.18281(11) 0.0260(5) Uani 1 1 d . . .
C16 C 0.6909(3) 0.3286(3) 0.13819(15) 0.0371(6) Uani 1 1 d . . .
C17 C 0.4706(3) 0.4545(2) 0.18862(15) 0.0354(6) Uani 1 1 d . . .
C18 C 0.3122(3) 0.2980(2) 0.26644(14) 0.0342(6) Uani 1 1 d . . .
C19 C 0.4182(3) 0.0667(2) 0.24657(14) 0.0361(6) Uani 1 1 d . . .
C20 C 0.6536(3) 0.0871(2) 0.17268(17) 0.0398(6) Uani 1 1 d . . .
C21 C 0.4370(3) 0.2558(3) -0.18381(15) 0.0403(7) Uani 1 1 d . . .
C22 C 0.7093(3) 0.3230(3) -0.05716(16) 0.0374(6) Uani 1 1 d . . .
H6A H 0.087(3) 0.105(3) -0.1383(18) 0.059(10) Uiso 1 1 d . . .
H6B H 0.229(4) 0.098(3) -0.1116(19) 0.063(11) Uiso 1 1 d . . .
H6C H 0.168(5) 0.191(4) -0.140(3) 0.119(19) Uiso 1 1 d . . .
H7A H 0.115(3) 0.355(2) -0.1010(17) 0.042(8) Uiso 1 1 d . . .
H7B H 0.115(3) 0.427(2) -0.0327(16) 0.045(8) Uiso 1 1 d . . .
H7C H -0.007(3) 0.373(3) -0.0769(18) 0.061(10) Uiso 1 1 d . . .
H8A H 0.096(4) 0.406(3) 0.1085(19) 0.066(11) Uiso 1 1 d . . .
H8B H -0.035(4) 0.370(3) 0.077(2) 0.075(11) Uiso 1 1 d . . .
H8C H 0.044(4) 0.327(3) 0.153(2) 0.082(12) Uiso 1 1 d . . .
H9A H -0.001(4) 0.093(3) 0.1453(18) 0.061(10) Uiso 1 1 d . . .
H9B H 0.102(3) 0.149(3) 0.1938(19) 0.062(10) Uiso 1 1 d . . .
H9C H 0.132(4) 0.044(3) 0.167(2) 0.081(13) Uiso 1 1 d . . .
H10A H 0.232(3) -0.039(3) 0.0689(19) 0.062(10) Uiso 1 1 d . . .
H10B H 0.111(3) -0.054(3) 0.0213(18) 0.058(10) Uiso 1 1 d . . .
H10C H 0.226(4) -0.033(3) -0.014(2) 0.091(13) Uiso 1 1 d . . .
H16A H 0.760(3) 0.352(3) 0.1785(19) 0.061(10) Uiso 1 1 d . . .
H16B H 0.726(3) 0.284(3) 0.1081(19) 0.056(10) Uiso 1 1 d . . .
H16C H 0.663(3) 0.387(2) 0.1105(17) 0.047(9) Uiso 1 1 d . . .
H17A H 0.524(3) 0.483(3) 0.2291(18) 0.056(10) Uiso 1 1 d . . .
H17B H 0.486(3) 0.485(3) 0.1440(18) 0.057(9) Uiso 1 1 d . . .
H17C H 0.386(4) 0.475(3) 0.1873(19) 0.069(11) Uiso 1 1 d . . .
H18A H 0.254(4) 0.245(3) 0.2693(18) 0.053(10) Uiso 1 1 d . . .
H18B H 0.260(3) 0.358(3) 0.2454(18) 0.061(10) Uiso 1 1 d . . .
H18C H 0.353(3) 0.314(3) 0.3135(18) 0.053(9) Uiso 1 1 d . . .
H19A H 0.349(3) 0.080(3) 0.2729(19) 0.064(10) Uiso 1 1 d . . .
H19B H 0.490(3) 0.033(3) 0.2812(18) 0.058(9) Uiso 1 1 d . . .
H19C H 0.392(3) 0.013(2) 0.2096(17) 0.050(9) Uiso 1 1 d . . .
H20A H 0.711(3) 0.107(3) 0.1444(19) 0.061(11) Uiso 1 1 d . . .
H20B H 0.711(3) 0.068(3) 0.2225(19) 0.062(10) Uiso 1 1 d . . .
H20C H 0.610(3) 0.028(3) 0.1546(19) 0.060(10) Uiso 1 1 d . . .
H21A H 0.457(4) 0.311(3) -0.213(2) 0.073(11) Uiso 1 1 d . . .
H21B H 0.461(4) 0.190(3) -0.203(2) 0.085(13) Uiso 1 1 d . . .
H21C H 0.352(5) 0.250(3) -0.194(3) 0.104(17) Uiso 1 1 d . . .
H22A H 0.759(4) 0.276(3) -0.040(2) 0.057(11) Uiso 1 1 d . . .
H22B H 0.733(3) 0.353(3) -0.098(2) 0.070(11) Uiso 1 1 d . . .
H22C H 0.734(4) 0.380(3) -0.022(2) 0.087(13) Uiso 1 1 d . . .

loop_
_atom_site_aniso_label
_atom_site_aniso_U_11
_atom_site_aniso_U_22
_atom_site_aniso_U_33
_atom_site_aniso_U_23
_atom_site_aniso_U_13
_atom_site_aniso_U_12
Sm1 0.01563(6) 0.01961(6) 0.01484(5) -0.00008(4) 0.00354(4) -0.00158(4)
Cl1 0.0269(3) 0.0198(3) 0.0314(3) 0.0040(2) 0.0096(2) -0.0014(2)
Cl2 0.0278(3) 0.0220(3) 0.0266(3) -0.0004(2) 0.0101(2) 0.0036(2)
Al1 0.0246(3) 0.0307(4) 0.0215(3) -0.0001(3) 0.0081(3) -0.0055(3)
C1 0.0145(10) 0.0354(13) 0.0210(10) -0.0041(9) 0.0015(8) -0.0025(9)
C2 0.0148(10) 0.0312(12) 0.0258(11) 0.0055(9) 0.0017(8) -0.0004(9)
C3 0.0166(10) 0.0261(12) 0.0286(11) -0.0030(9) 0.0067(8) 0.0009(8)
C4 0.0150(10) 0.0280(12) 0.0231(10) 0.0003(8) 0.0048(8) -0.0043(8)
C5 0.0138(10) 0.0242(11) 0.0262(10) -0.0027(8) 0.0030(8) -0.0049(8)
C6 0.0261(13) 0.063(2) 0.0216(12) -0.0099(12) 0.0037(10) -0.0038(13)
C7 0.0268(14) 0.0446(17) 0.0454(16) 0.0206(13) 0.0012(12) 0.0038(12)
C8 0.0280(13) 0.0359(15) 0.0465(16) -0.0106(12) 0.0090(11) 0.0078(12)
C9 0.0282(14) 0.0476(17) 0.0299(13) 0.0045(12) 0.0120(10) -0.0102(12)
C10 0.0250(13) 0.0253(13) 0.0475(16) -0.0054(11) 0.0031(11) -0.0014(10)
C11 0.0203(10) 0.0328(13) 0.0163(9) -0.0004(8) 0.0005(8) -0.0048(9)
C12 0.0261(11) 0.0219(11) 0.0166(9) -0.0015(8) 0.0022(8) -0.0040(9)
C13 0.0263(11) 0.0264(11) 0.0160(9) -0.0028(8) 0.0028(8) -0.0045(9)
C14 0.0295(12) 0.0248(12) 0.0157(9) 0.0028(8) -0.0006(8) -0.0031(9)
C15 0.0267(11) 0.0286(12) 0.0195(10) -0.0010(9) -0.0011(8) 0.0031(9)
C16 0.0249(13) 0.0577(19) 0.0268(12) 0.0041(13) 0.0025(10) -0.0107(12)
C17 0.0552(18) 0.0237(13) 0.0261(12) -0.0023(10) 0.0077(12) -0.0055(12)
C18 0.0376(14) 0.0438(16) 0.0242(12) -0.0074(11) 0.0130(10) -0.0060(12)
C19 0.0492(17) 0.0275(13) 0.0263(12) 0.0056(10) -0.0014(11) -0.0098(12)
C20 0.0367(15) 0.0393(16) 0.0374(15) -0.0026(12) -0.0027(12) 0.0158(13)
C21 0.0465(17) 0.0504(19) 0.0238(12) 0.0018(11) 0.0078(11) -0.0153(14)
C22 0.0275(14) 0.0517(19) 0.0352(14) -0.0025(13) 0.0114(11) -0.0065(13)
